data_7018249
loop_
_publ_author_name
'Crouse, Heather F.'
'Potoma, Julianne'
'Nejrabi, Farhat'
'Snyder, Deanna L.'
'Chohan, Balwant S.'
'Basu, Swarna'

_publ_section_title
;
 Quenching of tryptophan fluorescence in various proteins by a series of
 small nickel complexes.
;
_journal_issue 9
_journal_name_full 'Dalton transactions (Cambridge, England : 2003)'
_journal_page_first 2720
_journal_page_last 2731
_journal_paper_doi 10.1039/c2dt12169g
_journal_volume 41
_journal_year 2012
_chemical_formula_sum 'C13 H28 I2 N4 Ni O2 S2'
_chemical_formula_weight 649.02
_space_group_IT_number 14
_symmetry_cell_setting monoclinic
_symmetry_space_group_name_Hall '-P 2yn'
_symmetry_space_group_name_H-M 'P 1 21/n 1'
_atom_sites_solution_hydrogens geom
_atom_sites_solution_primary direct
_atom_sites_solution_secondary difmap
_audit_creation_method SHELXL-97
_audit_update_record
;
2011-09-09 # Formatted by publCIF
;
_cell_angle_alpha 90.00
_cell_angle_beta 83.251(4)
_cell_angle_gamma 90.00
_cell_formula_units_Z 4
_cell_length_a 11.2811(9)
_cell_length_b 12.8465(8)
_cell_length_c 15.4674(13)
_cell_measurement_reflns_used 2038
_cell_measurement_temperature 293(2)
_cell_volume 2226.0(3)
_computing_molecular_graphics 'Bruker SHELXTL'
_computing_publication_material 'Bruker SHELXTL'
_computing_structure_refinement 'SHELXL-97 (Sheldrick, 1997)'
_computing_structure_solution 'SHELXS-97 (Sheldrick, 1990)'
_diffrn_ambient_temperature 293(2)
_diffrn_measured_fraction_theta_full 0.960
_diffrn_measured_fraction_theta_max 0.960
_diffrn_measurement_device_type 'CCD area detector'
_diffrn_measurement_method 'phi and omega scans'
_diffrn_radiation_monochromator graphite
_diffrn_radiation_source 'fine-focus sealed tube'
_diffrn_radiation_type MoK\a
_diffrn_radiation_wavelength 0.71073
_diffrn_reflns_av_R_equivalents 0.1168
_diffrn_reflns_av_sigmaI/netI 0.1285
_diffrn_reflns_limit_h_max 12
_diffrn_reflns_limit_h_min 0
_diffrn_reflns_limit_k_max 13
_diffrn_reflns_limit_k_min -13
_diffrn_reflns_limit_l_max 17
_diffrn_reflns_limit_l_min -16
_diffrn_reflns_number 5962
_diffrn_reflns_theta_full 23.36
_diffrn_reflns_theta_max 23.36
_diffrn_reflns_theta_min 2.07
_exptl_absorpt_coefficient_mu 3.846
_exptl_absorpt_correction_T_max 0.8309
_exptl_absorpt_correction_T_min 0.5962
_exptl_absorpt_correction_type psi-scan
_exptl_absorpt_process_details
;
PSISCANS: North, A. C. T.; Phillips, D. C.; Mathews, F. S. Acta.
Crystallogr. Sect A, 1968, 24, 351-359.
;
_exptl_crystal_colour blue
_exptl_crystal_density_diffrn 1.937
_exptl_crystal_density_method 'not measured'
_exptl_crystal_description plate
_exptl_crystal_F_000 1264
_exptl_crystal_size_max 0.15
_exptl_crystal_size_mid 0.15
_exptl_crystal_size_min 0.05
_refine_diff_density_max 0.925
_refine_diff_density_min -0.806
_refine_diff_density_rms 0.171
_refine_ls_extinction_method none
_refine_ls_goodness_of_fit_ref 1.089
_refine_ls_hydrogen_treatment constr
_refine_ls_matrix_type full
_refine_ls_number_parameters 217
_refine_ls_number_reflns 3113
_refine_ls_number_restraints 0
_refine_ls_restrained_S_all 1.089
_refine_ls_R_factor_all 0.1071
_refine_ls_R_factor_gt 0.0641
_refine_ls_shift/su_max 0.000
_refine_ls_shift/su_mean 0.000
_refine_ls_structure_factor_coef Fsqd
_refine_ls_weighting_details 'calc w=1/[\s^2^(Fo^2^)+(0.0427P)^2^+8.9652P] where P=(Fo^2^+2Fc^2^)/3'
_refine_ls_weighting_scheme calc
_refine_ls_wR_factor_gt 0.1383
_refine_ls_wR_factor_ref 0.1548
_reflns_number_gt 2038
_reflns_number_total 3113
_reflns_threshold_expression >2sigma(I)
_cod_data_source_file c2dt12169g.txt
_cod_data_source_block bc39
_cod_original_sg_symbol_H-M P2(1)/n
_cod_database_code 7018249

loop_
_symmetry_equiv_pos_as_xyz
'x, y, z'
'-x+1/2, y+1/2, -z+1/2'
'-x, -y, -z'
'x-1/2, -y-1/2, z-1/2'

loop_
_atom_site_label
_atom_site_type_symbol
_atom_site_fract_x
_atom_site_fract_y
_atom_site_fract_z
_atom_site_U_iso_or_equiv
_atom_site_adp_type
_atom_site_occupancy
_atom_site_symmetry_multiplicity
_atom_site_calc_flag
_atom_site_refinement_flags
Ni Ni 0.75542(13) 0.29978(10) 0.10167(10) 0.0390(4) Uani 1 1 d .
S1 S 0.8950(3) 0.2128(2) 0.1834(2) 0.0514(8) Uani 1 1 d .
S2 S 0.7018(3) 0.4372(2) 0.2087(2) 0.0498(8) Uani 1 1 d .
O1 O 0.9096(7) 0.3938(6) 0.0668(6) 0.050(2) Uani 1 1 d .
O2 O 0.6728(8) 0.3940(6) 0.0215(5) 0.045(2) Uani 1 1 d .
N1 N 0.8047(10) 0.1938(7) 0.0006(7) 0.052(3) Uani 1 1 d .
N2 N 0.5913(9) 0.2284(7) 0.1491(7) 0.049(3) Uani 1 1 d .
N3 N 1.0705(11) 0.4712(9) 0.1071(8) 0.073(4) Uani 1 1 d .
H3A H 1.0686 0.5167 0.0665 0.087 Uiso 1 1 calc R
H3B H 1.1255 0.4741 0.1412 0.087 Uiso 1 1 calc R
N4 N 0.6487(10) 0.5561(8) -0.0197(7) 0.057(3) Uani 1 1 d .
H4A H 0.6543 0.5374 -0.0734 0.068 Uiso 1 1 calc R
H4B H 0.6376 0.6205 -0.0059 0.068 Uiso 1 1 calc R
C1 C 0.9891(12) 0.3968(10) 0.1172(9) 0.054(3) Uani 1 1 d .
C2 C 0.9916(12) 0.3219(10) 0.1897(9) 0.061(4) Uani 1 1 d .
H2A H 0.9689 0.3579 0.2443 0.073 Uiso 1 1 calc R
H2B H 1.0726 0.2969 0.1902 0.073 Uiso 1 1 calc R
C3 C 0.9673(13) 0.1426(12) 0.0899(9) 0.069(4) Uani 1 1 d .
H3C H 1.0268 0.1866 0.0577 0.082 Uiso 1 1 calc R
H3D H 1.0073 0.0814 0.1093 0.082 Uiso 1 1 calc R
C4 C 0.8750(16) 0.1104(11) 0.0322(11) 0.086(5) Uani 1 1 d .
H4C H 0.9152 0.0737 -0.0177 0.103 Uiso 1 1 calc R
H4D H 0.8208 0.0615 0.0642 0.103 Uiso 1 1 calc R
C5 C 0.8770(15) 0.2477(12) -0.0722(10) 0.083(5) Uani 1 1 d .
H5A H 0.8312 0.3033 -0.0930 0.125 Uiso 1 1 calc R
H5B H 0.8988 0.1991 -0.1185 0.125 Uiso 1 1 calc R
H5C H 0.9479 0.2755 -0.0521 0.125 Uiso 1 1 calc R
C6 C 0.6996(17) 0.1514(12) -0.0402(11) 0.086(5) Uani 1 1 d .
H6A H 0.7292 0.0990 -0.0825 0.103 Uiso 1 1 calc R
H6B H 0.6669 0.2076 -0.0720 0.103 Uiso 1 1 calc R
C7 C 0.5979(14) 0.1034(12) 0.0202(10) 0.072(4) Uani 1 1 d .
H7A H 0.5429 0.0691 -0.0142 0.086 Uiso 1 1 calc R
H7B H 0.6297 0.0513 0.0566 0.086 Uiso 1 1 calc R
C8 C 0.5316(12) 0.1849(11) 0.0772(10) 0.065(4) Uani 1 1 d .
H8A H 0.5131 0.2421 0.0401 0.078 Uiso 1 1 calc R
H8B H 0.4563 0.1549 0.1021 0.078 Uiso 1 1 calc R
C9 C 0.6051(13) 0.1442(11) 0.2129(10) 0.072(4) Uani 1 1 d .
H9A H 0.6441 0.1713 0.2600 0.108 Uiso 1 1 calc R
H9B H 0.6522 0.0889 0.1847 0.108 Uiso 1 1 calc R
H9C H 0.5278 0.1179 0.2351 0.108 Uiso 1 1 calc R
C10 C 0.5091(11) 0.3101(10) 0.1898(9) 0.058(4) Uani 1 1 d .
H10A H 0.4385 0.2769 0.2196 0.070 Uiso 1 1 calc R
H10B H 0.4838 0.3542 0.1444 0.070 Uiso 1 1 calc R
C11 C 0.5663(12) 0.3771(11) 0.2541(8) 0.056(4) Uani 1 1 d .
H11A H 0.5823 0.3343 0.3030 0.067 Uiso 1 1 calc R
H11B H 0.5103 0.4309 0.2760 0.067 Uiso 1 1 calc R
C12 C 0.6516(14) 0.5282(8) 0.1309(8) 0.062(4) Uani 1 1 d .
H12A H 0.5700 0.5481 0.1506 0.074 Uiso 1 1 calc R
H12B H 0.7004 0.5905 0.1300 0.074 Uiso 1 1 calc R
C13 C 0.6568(11) 0.4870(9) 0.0407(7) 0.041(3) Uani 1 1 d .
I1 I 1.28728(9) 0.55439(8) 0.24370(6) 0.0675(4) Uani 1 1 d .
I2 I 0.72745(9) 0.80895(7) 0.07327(6) 0.0657(4) Uani 1 1 d .

loop_
_atom_site_aniso_label
_atom_site_aniso_U_11
_atom_site_aniso_U_22
_atom_site_aniso_U_33
_atom_site_aniso_U_23
_atom_site_aniso_U_13
_atom_site_aniso_U_12
Ni 0.0392(9) 0.0323(8) 0.0447(9) 0.0014(7) -0.0016(7) -0.0005(7)
S1 0.050(2) 0.0498(19) 0.053(2) 0.0101(16) -0.0014(16) 0.0052(16)
S2 0.059(2) 0.0468(18) 0.0434(19) -0.0017(15) -0.0051(15) 0.0023(16)
O1 0.043(6) 0.049(5) 0.058(6) 0.006(4) -0.001(5) -0.014(4)
O2 0.059(6) 0.032(5) 0.044(5) 0.005(4) -0.010(4) 0.001(4)
N1 0.060(7) 0.042(6) 0.055(7) -0.008(5) -0.008(6) 0.008(5)
N2 0.049(7) 0.045(6) 0.054(7) 0.014(5) -0.007(5) -0.003(5)
N3 0.079(9) 0.070(8) 0.072(9) 0.010(7) -0.022(7) -0.029(7)
N4 0.086(9) 0.044(6) 0.041(6) 0.001(5) -0.003(6) 0.011(6)
C1 0.043(9) 0.054(8) 0.066(10) -0.007(7) -0.006(7) -0.002(7)
C2 0.043(8) 0.076(9) 0.064(9) 0.005(8) -0.011(7) -0.006(7)
C3 0.056(10) 0.076(10) 0.073(11) 0.001(8) -0.003(8) 0.033(8)
C4 0.098(14) 0.066(10) 0.092(13) -0.021(9) -0.007(10) 0.048(10)
C5 0.107(14) 0.076(10) 0.061(10) 0.004(8) 0.016(9) 0.008(10)
C6 0.118(15) 0.063(9) 0.078(12) -0.022(9) -0.018(11) 0.007(10)
C7 0.074(11) 0.065(9) 0.078(11) -0.020(8) -0.015(9) -0.023(9)
C8 0.044(9) 0.069(9) 0.083(11) 0.009(8) -0.019(8) -0.026(7)
C9 0.065(10) 0.068(9) 0.081(11) 0.032(8) -0.001(8) -0.002(8)
C10 0.036(8) 0.071(9) 0.065(9) 0.026(8) 0.007(6) -0.006(7)
C11 0.059(9) 0.074(9) 0.035(7) 0.009(7) -0.005(6) 0.004(7)
C12 0.102(12) 0.024(6) 0.056(9) 0.000(6) 0.002(8) 0.016(7)
C13 0.052(8) 0.036(7) 0.033(7) 0.001(6) 0.000(6) -0.001(6)
I1 0.0620(7) 0.0819(7) 0.0598(6) -0.0062(5) -0.0118(4) 0.0112(5)
I2 0.0789(7) 0.0501(5) 0.0705(7) 0.0058(5) -0.0190(5) -0.0111(5)

loop_
_atom_type_symbol
_atom_type_description
_atom_type_scat_dispersion_real
_atom_type_scat_dispersion_imag
_atom_type_scat_source
C C 0.0033 0.0016 'International Tables Vol C Tables 4.2.6.8 and 6.1.1.4'
H H 0.0000 0.0000 'International Tables Vol C Tables 4.2.6.8 and 6.1.1.4'
N N 0.0061 0.0033 'International Tables Vol C Tables 4.2.6.8 and 6.1.1.4'
O O 0.0106 0.0060 'International Tables Vol C Tables 4.2.6.8 and 6.1.1.4'
S S 0.1246 0.1234 'International Tables Vol C Tables 4.2.6.8 and 6.1.1.4'
Ni Ni 0.3393 1.1124 'International Tables Vol C Tables 4.2.6.8 and 6.1.1.4'
I I -0.4742 1.8119 'International Tables Vol C Tables 4.2.6.8 and 6.1.1.4'

loop_
_geom_angle_atom_site_label_1
_geom_angle_atom_site_label_2
_geom_angle_atom_site_label_3
_geom_angle
O2 Ni N1 91.9(4)
O2 Ni N2 91.4(4)
N1 Ni N2 97.0(4)
O2 Ni O1 85.8(3)
N1 Ni O1 92.4(4)
N2 Ni O1 170.3(4)
O2 Ni S1 166.1(3)
N1 Ni S1 87.6(3)
N2 Ni S1 102.5(3)
O1 Ni S1 80.3(3)
O2 Ni S2 83.6(2)
N1 Ni S2 174.3(3)
N2 Ni S2 86.7(3)
O1 Ni S2 83.8(2)
S1 Ni S2 96.00(12)
C2 S1 C3 102.3(7)
C2 S1 Ni 96.0(4)
C3 S1 Ni 94.2(5)
C11 S2 C12 102.7(7)
C11 S2 Ni 95.0(5)
C12 S2 Ni 95.0(4)
C1 O1 Ni 118.8(8)
C13 O2 Ni 119.5(8)
C4 N1 C5 109.1(12)
C4 N1 C6 111.2(11)
C5 N1 C6 103.9(12)
C4 N1 Ni 109.6(9)
C5 N1 Ni 109.7(8)
C6 N1 Ni 113.2(9)
C8 N2 C9 108.5(11)
C8 N2 C10 105.6(10)
C9 N2 C10 109.9(10)
C8 N2 Ni 111.2(8)
C9 N2 Ni 113.0(8)
C10 N2 Ni 108.5(7)
O1 C1 N3 119.1(13)
O1 C1 C2 121.8(12)
N3 C1 C2 119.0(13)
C1 C2 S1 113.8(10)
C4 C3 S1 109.3(10)
N1 C4 C3 116.1(12)
N1 C6 C7 117.5(13)
C8 C7 C6 111.3(12)
N2 C8 C7 117.7(11)
N2 C10 C11 112.7(11)
C10 C11 S2 113.5(9)
C13 C12 S2 114.3(8)
O2 C13 N4 120.5(11)
O2 C13 C12 123.8(11)
N4 C13 C12 115.6(10)

loop_
_geom_bond_atom_site_label_1
_geom_bond_atom_site_label_2
_geom_bond_distance
Ni O2 2.035(8)
Ni N1 2.098(10)
Ni N2 2.118(10)
Ni O1 2.134(8)
Ni S1 2.407(4)
Ni S2 2.446(3)
S1 C2 1.785(13)
S1 C3 1.815(14)
S2 C11 1.781(14)
S2 C12 1.815(12)
O1 C1 1.256(15)
O2 C13 1.238(13)
N1 C4 1.451(17)
N1 C5 1.482(17)
N1 C6 1.509(19)
N2 C8 1.476(16)
N2 C9 1.485(15)
N2 C10 1.491(15)
N3 C1 1.321(16)
N4 C13 1.300(14)
C1 C2 1.482(18)
C3 C4 1.51(2)
C6 C7 1.52(2)
C7 C8 1.508(19)
C10 C11 1.516(18)
C12 C13 1.487(17)
